data_1560496
loop_
_publ_author_name
'Petrus, Rafa\/l'
'Utko, J\'ozef'
'Gni\/lka, Rados\/law'
'Fleszar, Mariusz G.'
'Lis, Tadeusz'
'Sobota, Piotr'

_publ_section_title
;
 Solvothermal Alcoholysis Method for Recycling High-Consistency Silicone
 Rubber Waste
;
_journal_issue 5
_journal_name_full Macromolecules
_journal_page_first 2449
_journal_page_last 2465
_journal_paper_doi 10.1021/acs.macromol.0c02773
_journal_volume 54
_journal_year 2021
_chemical_formula_moiety 'C32 H28 Na2 O12 Zn, 2(C H2 Cl2)'
_chemical_formula_sum 'C34 H32 Cl4 Na2 O12 Zn'
_chemical_formula_weight 885.74
_space_group_crystal_system monoclinic
_space_group_IT_number 14
_space_group_name_Hall '-P 2yn'
_space_group_name_H-M_alt 'P 1 21/n 1'
_atom_sites_solution_hydrogens geom
_audit_creation_method SHELXL-2014/7
_cell_angle_alpha 90
_cell_angle_beta 90.30(2)
_cell_angle_gamma 90
_cell_formula_units_Z 8
_cell_length_a 16.603(2)
_cell_length_b 17.941(3)
_cell_length_c 25.607(5)
_cell_measurement_reflns_used 14452
_cell_measurement_temperature 100(2)
_cell_measurement_theta_max 30.66
_cell_measurement_theta_min 1.58
_cell_volume 7628(2)
_computing_cell_refinement 'CrysAlis PRO (Agilent, 2011)'
_computing_data_collection 'CrysAlis PRO (Agilent, 2011)'
_computing_data_reduction 'CrysAlis PRO (Agilent, 2011)'
_computing_molecular_graphics 'DIAMOND  (Brandenburg, 2007)'
_computing_publication_material 'SHELXL-2014/7 (Sheldrick, 2014)'
_computing_structure_refinement 'SHELXL-2014/7 (Sheldrick, 2014)'
_computing_structure_solution 'SHELXS-2014/7 (Sheldrick, 2014)'
_diffrn_ambient_temperature 100(2)
_diffrn_measured_fraction_theta_full 1.000
_diffrn_measured_fraction_theta_max 1.000
_diffrn_measurement_device_type 'Xcalibur, Ruby'
_diffrn_measurement_method \w
_diffrn_radiation_source 'Enhance (Mo) X-ray Source'
_diffrn_radiation_type MoK\a
_diffrn_radiation_wavelength 0.71073
_diffrn_reflns_av_R_equivalents 0.0257
_diffrn_reflns_av_unetI/netI 0.0369
_diffrn_reflns_Laue_measured_fraction_full 1.000
_diffrn_reflns_Laue_measured_fraction_max 1.000
_diffrn_reflns_limit_h_max 21
_diffrn_reflns_limit_h_min -20
_diffrn_reflns_limit_k_max 16
_diffrn_reflns_limit_k_min -22
_diffrn_reflns_limit_l_max 32
_diffrn_reflns_limit_l_min -27
_diffrn_reflns_number 38849
_diffrn_reflns_point_group_measured_fraction_full 1.000
_diffrn_reflns_point_group_measured_fraction_max 1.000
_diffrn_reflns_theta_full 25.500
_diffrn_reflns_theta_max 27.000
_diffrn_reflns_theta_min 1.590
_exptl_absorpt_coefficient_mu 1.007
_exptl_absorpt_correction_T_max 0.820
_exptl_absorpt_correction_T_min 0.675
_exptl_absorpt_correction_type analytical
_exptl_absorpt_process_details
;
Analytical numeric absorption correction using a multifaceted crystal
model based on expressions derived by R.C. Clark & J.S. Reid.
(Clark, R. C. & Reid, J. S. (1995). Acta Cryst. A51, 887-897)
;
_exptl_crystal_colour colourless
_exptl_crystal_density_diffrn 1.543
_exptl_crystal_description plates
_exptl_crystal_F_000 3616
_exptl_crystal_size_max 0.590
_exptl_crystal_size_mid 0.350
_exptl_crystal_size_min 0.240
_refine_diff_density_max 0.989
_refine_diff_density_min -0.732
_refine_diff_density_rms 0.072
_refine_ls_extinction_method none
_refine_ls_goodness_of_fit_ref 1.040
_refine_ls_hydrogen_treatment constr
_refine_ls_matrix_type full
_refine_ls_number_parameters 963
_refine_ls_number_reflns 16639
_refine_ls_number_restraints 0
_refine_ls_restrained_S_all 1.040
_refine_ls_R_factor_all 0.0560
_refine_ls_R_factor_gt 0.0383
_refine_ls_shift/su_max 0.002
_refine_ls_shift/su_mean 0.000
_refine_ls_structure_factor_coef Fsqd
_refine_ls_weighting_details 'w=1/[\s^2^(Fo^2^)+(0.0373P)^2^+7.2737P] where P=(Fo^2^+2Fc^2^)/3'
_refine_ls_weighting_scheme calc
_refine_ls_wR_factor_gt 0.0863
_refine_ls_wR_factor_ref 0.0950
_reflns_Friedel_coverage 0.000
_reflns_number_gt 13106
_reflns_number_total 16639
_reflns_threshold_expression 'I > 2\s(I)'
_cod_data_source_file ma0c02773_si_002.cif
_cod_data_source_block 13
_cod_depositor_comments
;

2023-05-15
Z value and formula fixed to values more according to usual
chemical conventions.                 miguel
;
_cod_original_formula_sum 'C68 H64 Cl8 Na4 O24 Zn2'
_cod_original_formula_weight 1771.49
_cod_original_formula_moiety 'C64 H56 Na4 O24 Zn2, 4(C H2 Cl2)'
_cod_original_formula_units_Z 4
_cod_original_sg_symbol_H-M 'P 21/n'
_cod_database_code 1560496
_shelx_shelxl_version_number 2014/7
_shelx_space_group_comment
;
The symmetry employed for this shelxl refinement is uniquely defined
by the following loop, which should always be used as a source of
symmetry information in preference to the above space-group names.
They are only intended as comments.
;
_shelx_estimated_absorpt_t_min 0.588
_shelx_estimated_absorpt_t_max 0.794

loop_
_space_group_symop_operation_xyz
'x, y, z'
'-x+1/2, y+1/2, -z+1/2'
'-x, -y, -z'
'x-1/2, -y-1/2, z-1/2'

loop_
_atom_site_label
_atom_site_type_symbol
_atom_site_fract_x
_atom_site_fract_y
_atom_site_fract_z
_atom_site_U_iso_or_equiv
_atom_site_adp_type
_atom_site_occupancy
_atom_site_site_symmetry_order
_atom_site_calc_flag
_atom_site_refinement_flags_posn
_atom_site_refinement_flags_adp
_atom_site_refinement_flags_occupancy
_atom_site_disorder_assembly
_atom_site_disorder_group
Zn1 Zn 0.16190(2) 0.76282(2) 0.23925(2) 0.01302(6) Uani 1 1 d . . . . .
Na1 Na 0.33478(5) 0.72754(5) 0.28824(3) 0.01655(19) Uani 1 1 d . . . . .
Na2 Na -0.01749(5) 0.76054(5) 0.19876(3) 0.01702(19) Uani 1 1 d . . . . .
Zn2 Zn 0.66070(2) 0.66351(2) 0.24479(2) 0.01196(6) Uani 1 1 d . . . . .
Na3 Na 0.48123(5) 0.66328(5) 0.20380(3) 0.01541(19) Uani 1 1 d . . . . .
Na4 Na 0.83529(5) 0.70584(5) 0.28601(3) 0.01674(19) Uani 1 1 d . . . . .
O1 O 0.19797(9) 0.71334(9) 0.30338(6) 0.0155(3) Uani 1 1 d . . . . .
C1 C 0.15415(13) 0.69331(13) 0.34419(9) 0.0144(4) Uani 1 1 d . . . . .
C2 C 0.06971(13) 0.70318(13) 0.34407(9) 0.0166(5) Uani 1 1 d . . . . .
H2 H 0.0449 0.7270 0.3150 0.020 Uiso 1 1 calc R U . . .
C3 C 0.02212(13) 0.67938(14) 0.38467(9) 0.0190(5) Uani 1 1 d . . . . .
H3 H -0.0345 0.6868 0.3831 0.023 Uiso 1 1 calc R U . . .
C4 C 0.05619(14) 0.64445(14) 0.42818(9) 0.0201(5) Uani 1 1 d . . . . .
H4 H 0.0233 0.6273 0.4560 0.024 Uiso 1 1 calc R U . . .
C5 C 0.13838(14) 0.63531(14) 0.42996(9) 0.0182(5) Uani 1 1 d . . . . .
H5 H 0.1619 0.6115 0.4595 0.022 Uiso 1 1 calc R U . . .
C6 C 0.18897(13) 0.66004(13) 0.38946(9) 0.0146(4) Uani 1 1 d . . . . .
C7 C 0.27692(14) 0.65237(13) 0.39646(9) 0.0169(5) Uani 1 1 d . . . . .
O2 O 0.32939(9) 0.67901(10) 0.36913(6) 0.0216(4) Uani 1 1 d . . . . .
O3 O 0.29602(10) 0.61214(10) 0.43901(7) 0.0248(4) Uani 1 1 d . . . . .
C8 C 0.38096(15) 0.60553(18) 0.45073(11) 0.0343(7) Uani 1 1 d . . . . .
H8A H 0.4083 0.5814 0.4214 0.051 Uiso 1 1 calc R U . . .
H8B H 0.3883 0.5755 0.4824 0.051 Uiso 1 1 calc R U . . .
H8C H 0.4039 0.6552 0.4564 0.051 Uiso 1 1 calc R U . . .
O4 O 0.27108(9) 0.79458(9) 0.22370(6) 0.0146(3) Uani 1 1 d . . . . .
C9 C 0.29231(13) 0.83711(12) 0.18388(8) 0.0131(4) Uani 1 1 d . . . . .
C10 C 0.23522(13) 0.86071(13) 0.14631(9) 0.0163(5) Uani 1 1 d . . . . .
H10 H 0.1815 0.8427 0.1484 0.020 Uiso 1 1 calc R U . . .
C11 C 0.25543(14) 0.90925(13) 0.10662(9) 0.0194(5) Uani 1 1 d . . . . .
H11 H 0.2155 0.9242 0.0821 0.023 Uiso 1 1 calc R U . . .
C12 C 0.33368(14) 0.93650(14) 0.10216(9) 0.0206(5) Uani 1 1 d . . . . .
H12 H 0.3472 0.9701 0.0749 0.025 Uiso 1 1 calc R U . . .
C13 C 0.39105(14) 0.91408(13) 0.13780(9) 0.0183(5) Uani 1 1 d . . . . .
H13 H 0.4443 0.9331 0.1352 0.022 Uiso 1 1 calc R U . . .
C14 C 0.37246(13) 0.86365(13) 0.17798(8) 0.0139(4) Uani 1 1 d . . . . .
C15 C 0.43710(12) 0.83861(13) 0.21407(9) 0.0139(4) Uani 1 1 d . . . . .
O5 O 0.43735(9) 0.78084(9) 0.23947(6) 0.0148(3) Uani 1 1 d . . . . .
O6 O 0.49828(9) 0.88708(9) 0.21606(6) 0.0181(3) Uani 1 1 d . . . . .
C16 C 0.56221(14) 0.86991(14) 0.25285(10) 0.0211(5) Uani 1 1 d . . . . .
H16A H 0.5395 0.8642 0.2879 0.032 Uiso 1 1 calc R U . . .
H16B H 0.6017 0.9105 0.2530 0.032 Uiso 1 1 calc R U . . .
H16C H 0.5886 0.8234 0.2425 0.032 Uiso 1 1 calc R U . . .
O7 O 0.06758(9) 0.82623(9) 0.24896(6) 0.0150(3) Uani 1 1 d . . . . .
C17 C 0.06070(13) 0.88034(12) 0.28333(9) 0.0134(4) Uani 1 1 d . . . . .
C18 C 0.13034(13) 0.91256(13) 0.30586(9) 0.0185(5) Uani 1 1 d . . . . .
H18 H 0.1817 0.8931 0.2970 0.022 Uiso 1 1 calc R U . . .
C19 C 0.12610(14) 0.97129(14) 0.34029(10) 0.0210(5) Uani 1 1 d . . . . .
H19 H 0.1742 0.9915 0.3547 0.025 Uiso 1 1 calc R U . . .
C20 C 0.05162(14) 1.00147(13) 0.35432(9) 0.0192(5) Uani 1 1 d . . . . .
H20 H 0.0487 1.0423 0.3778 0.023 Uiso 1 1 calc R U . . .
C21 C -0.01744(13) 0.97077(13) 0.33335(9) 0.0167(5) Uani 1 1 d . . . . .
H21 H -0.0682 0.9912 0.3426 0.020 Uiso 1 1 calc R U . . .
C22 C -0.01499(13) 0.91001(12) 0.29861(9) 0.0137(4) Uani 1 1 d . . . . .
C23 C -0.09230(13) 0.87838(13) 0.27935(9) 0.0148(5) Uani 1 1 d . . . . .
O8 O -0.10133(9) 0.82022(9) 0.25509(6) 0.0161(3) Uani 1 1 d . . . . .
O9 O -0.15463(9) 0.92110(9) 0.29248(7) 0.0190(4) Uani 1 1 d . . . . .
C24 C -0.23327(13) 0.89773(14) 0.27391(10) 0.0210(5) Uani 1 1 d . . . . .
H24A H -0.2328 0.8943 0.2357 0.031 Uiso 1 1 calc R U . . .
H24B H -0.2738 0.9342 0.2847 0.031 Uiso 1 1 calc R U . . .
H24C H -0.2464 0.8489 0.2888 0.031 Uiso 1 1 calc R U . . .
O10 O 0.10719(9) 0.70947(9) 0.18217(6) 0.0158(3) Uani 1 1 d . . . . .
C25 C 0.13921(13) 0.67554(13) 0.14154(9) 0.0151(5) Uani 1 1 d . . . . .
C26 C 0.22227(13) 0.65724(13) 0.14114(9) 0.0179(5) Uani 1 1 d . . . . .
H26 H 0.2546 0.6695 0.1706 0.021 Uiso 1 1 calc R U . . .
C27 C 0.25753(14) 0.62196(13) 0.09900(9) 0.0198(5) Uani 1 1 d . . . . .
H27 H 0.3138 0.6122 0.0995 0.024 Uiso 1 1 calc R U . . .
C28 C 0.21167(14) 0.60056(14) 0.05597(9) 0.0215(5) Uani 1 1 d . . . . .
H28 H 0.2359 0.5754 0.0274 0.026 Uiso 1 1 calc R U . . .
C29 C 0.13021(14) 0.61653(14) 0.05545(9) 0.0191(5) Uani 1 1 d . . . . .
H29 H 0.0985 0.6012 0.0264 0.023 Uiso 1 1 calc R U . . .
C30 C 0.09309(13) 0.65476(13) 0.09674(9) 0.0155(5) Uani 1 1 d . . . . .
C31 C 0.00681(13) 0.67557(13) 0.09117(9) 0.0170(5) Uani 1 1 d . . . . .
O11 O -0.02904(10) 0.72194(10) 0.11679(6) 0.0227(4) Uani 1 1 d . . . . .
O12 O -0.02997(10) 0.63809(10) 0.05276(6) 0.0235(4) Uani 1 1 d . . . . .
C32 C -0.11402(14) 0.65719(17) 0.04425(10) 0.0288(6) Uani 1 1 d . . . . .
H32A H -0.1427 0.6556 0.0776 0.043 Uiso 1 1 calc R U . . .
H32B H -0.1384 0.6214 0.0199 0.043 Uiso 1 1 calc R U . . .
H32C H -0.1177 0.7075 0.0295 0.043 Uiso 1 1 calc R U . . .
O13 O 0.56654(9) 0.60212(9) 0.25826(6) 0.0150(3) Uani 1 1 d . . . . .
C33 C 0.55962(13) 0.54954(12) 0.29370(8) 0.0131(4) Uani 1 1 d . . . . .
C34 C 0.62922(13) 0.51663(13) 0.31594(9) 0.0181(5) Uani 1 1 d . . . . .
H34 H 0.6807 0.5352 0.3066 0.022 Uiso 1 1 calc R U . . .
C35 C 0.62424(14) 0.45835(14) 0.35088(10) 0.0208(5) Uani 1 1 d . . . . .
H35 H 0.6722 0.4369 0.3647 0.025 Uiso 1 1 calc R U . . .
C36 C 0.54929(14) 0.43041(14) 0.36621(9) 0.0208(5) Uani 1 1 d . . . . .
H36 H 0.5459 0.3902 0.3902 0.025 Uiso 1 1 calc R U . . .
C37 C 0.48024(13) 0.46240(13) 0.34575(9) 0.0179(5) Uani 1 1 d . . . . .
H37 H 0.4292 0.4436 0.3560 0.022 Uiso 1 1 calc R U . . .
C38 C 0.48339(13) 0.52198(12) 0.31024(9) 0.0140(4) Uani 1 1 d . . . . .
C39 C 0.40678(13) 0.55335(13) 0.28994(8) 0.0138(4) Uani 1 1 d . . . . .
O14 O 0.39873(9) 0.61052(9) 0.26429(6) 0.0165(3) Uani 1 1 d . . . . .
O15 O 0.34375(9) 0.51156(9) 0.30317(7) 0.0189(4) Uani 1 1 d . . . . .
C40 C 0.26603(13) 0.53372(14) 0.28265(10) 0.0197(5) Uani 1 1 d . . . . .
H40A H 0.2521 0.5832 0.2961 0.029 Uiso 1 1 calc R U . . .
H40B H 0.2251 0.4976 0.2936 0.029 Uiso 1 1 calc R U . . .
H40C H 0.2682 0.5353 0.2444 0.029 Uiso 1 1 calc R U . . .
O16 O 0.60523(9) 0.71364(9) 0.18704(6) 0.0156(3) Uani 1 1 d . . . . .
C41 C 0.63926(13) 0.74402(12) 0.14567(9) 0.0143(4) Uani 1 1 d . . . . .
C42 C 0.72199(13) 0.76397(13) 0.14683(9) 0.0170(5) Uani 1 1 d . . . . .
H42 H 0.7518 0.7574 0.1783 0.020 Uiso 1 1 calc R U . . .
C43 C 0.76031(14) 0.79270(13) 0.10354(9) 0.0198(5) Uani 1 1 d . . . . .
H43 H 0.8162 0.8037 0.1052 0.024 Uiso 1 1 calc R U . . .
C44 C 0.71774(15) 0.80575(14) 0.05741(10) 0.0224(5) Uani 1 1 d . . . . .
H44 H 0.7442 0.8250 0.0275 0.027 Uiso 1 1 calc R U . . .
C45 C 0.63667(14) 0.79021(14) 0.05598(9) 0.0207(5) Uani 1 1 d . . . . .
H45 H 0.6071 0.8008 0.0250 0.025 Uiso 1 1 calc R U . . .
C46 C 0.59609(13) 0.75910(13) 0.09892(9) 0.0153(5) Uani 1 1 d . . . . .
C47 C 0.50923(14) 0.74189(13) 0.09337(9) 0.0167(5) Uani 1 1 d . . . . .
O17 O 0.46984(9) 0.69984(10) 0.12062(6) 0.0205(4) Uani 1 1 d . . . . .
O18 O 0.47516(10) 0.77807(10) 0.05305(6) 0.0223(4) Uani 1 1 d . . . . .
C48 C 0.38958(14) 0.76513(15) 0.04575(10) 0.0244(5) Uani 1 1 d . . . . .
H48A H 0.3803 0.7123 0.0379 0.037 Uiso 1 1 calc R U . . .
H48B H 0.3697 0.7957 0.0167 0.037 Uiso 1 1 calc R U . . .
H48C H 0.3609 0.7786 0.0777 0.037 Uiso 1 1 calc R U . . .
O19 O 0.70019(9) 0.72070(9) 0.30478(6) 0.0149(3) Uani 1 1 d . . . . .
C49 C 0.65954(13) 0.73878(13) 0.34719(9) 0.0141(4) Uani 1 1 d . . . . .
C50 C 0.57485(13) 0.72920(13) 0.34938(9) 0.0167(5) Uani 1 1 d . . . . .
H50 H 0.5477 0.7087 0.3200 0.020 Uiso 1 1 calc R U . . .
C51 C 0.53066(14) 0.74860(14) 0.39261(10) 0.0211(5) Uani 1 1 d . . . . .
H51 H 0.4739 0.7421 0.3924 0.025 Uiso 1 1 calc R U . . .
C52 C 0.56875(14) 0.77779(15) 0.43677(10) 0.0232(5) Uani 1 1 d . . . . .
H52 H 0.5384 0.7902 0.4669 0.028 Uiso 1 1 calc R U . . .
C53 C 0.65094(14) 0.78836(14) 0.43611(9) 0.0199(5) Uani 1 1 d . . . . .
H53 H 0.6769 0.8084 0.4661 0.024 Uiso 1 1 calc R U . . .
C54 C 0.69749(13) 0.77023(13) 0.39213(9) 0.0151(5) Uani 1 1 d . . . . .
C55 C 0.78495(14) 0.78584(13) 0.39377(9) 0.0170(5) Uani 1 1 d . . . . .
O20 O 0.83578(9) 0.76205(10) 0.36419(6) 0.0216(4) Uani 1 1 d . . . . .
O21 O 0.80487(10) 0.83228(10) 0.43296(6) 0.0216(4) Uani 1 1 d . . . . .
C56 C 0.88882(15) 0.85308(16) 0.43557(10) 0.0268(6) Uani 1 1 d . . . . .
H56A H 0.9218 0.8083 0.4404 0.040 Uiso 1 1 calc R U . . .
H56B H 0.8974 0.8870 0.4651 0.040 Uiso 1 1 calc R U . . .
H56C H 0.9041 0.8780 0.4031 0.040 Uiso 1 1 calc R U . . .
O22 O 0.76885(9) 0.62983(9) 0.22809(6) 0.0139(3) Uani 1 1 d . . . . .
C57 C 0.78935(13) 0.58861(12) 0.18772(8) 0.0133(4) Uani 1 1 d . . . . .
C58 C 0.73182(13) 0.56633(13) 0.14989(9) 0.0172(5) Uani 1 1 d . . . . .
H58 H 0.6784 0.5849 0.1522 0.021 Uiso 1 1 calc R U . . .
C59 C 0.75136(14) 0.51832(14) 0.10973(9) 0.0210(5) Uani 1 1 d . . . . .
H59 H 0.7113 0.5046 0.0849 0.025 Uiso 1 1 calc R U . . .
C60 C 0.82915(15) 0.48966(15) 0.10521(10) 0.0250(6) Uani 1 1 d . . . . .
H60 H 0.8419 0.4555 0.0781 0.030 Uiso 1 1 calc R U . . .
C61 C 0.88721(14) 0.51177(14) 0.14068(9) 0.0202(5) Uani 1 1 d . . . . .
H61 H 0.9404 0.4927 0.1377 0.024 Uiso 1 1 calc R U . . .
C62 C 0.86923(13) 0.56212(13) 0.18124(9) 0.0147(5) Uani 1 1 d . . . . .
C63 C 0.93468(13) 0.58719(13) 0.21656(9) 0.0143(4) Uani 1 1 d . . . . .
O23 O 0.93614(9) 0.64615(9) 0.24069(6) 0.0160(3) Uani 1 1 d . . . . .
O24 O 0.99497(9) 0.53831(9) 0.21957(6) 0.0181(3) Uani 1 1 d . . . . .
C64 C 1.05983(13) 0.55696(14) 0.25538(10) 0.0210(5) Uani 1 1 d . . . . .
H64A H 1.0874 0.6019 0.2431 0.032 Uiso 1 1 calc R U . . .
H64B H 1.0982 0.5155 0.2570 0.032 Uiso 1 1 calc R U . . .
H64C H 1.0377 0.5660 0.2902 0.032 Uiso 1 1 calc R U . . .
C65 C 0.36868(16) 0.96143(15) 0.37183(10) 0.0280(6) Uani 1 1 d . . . . .
H65A H 0.3932 1.0080 0.3586 0.034 Uiso 1 1 calc R U . . .
H65B H 0.3169 0.9745 0.3885 0.034 Uiso 1 1 calc R U . . .
Cl1 Cl 0.35016(4) 0.90048(4) 0.31875(3) 0.03052(15) Uani 1 1 d . . . . .
Cl2 Cl 0.43280(4) 0.92170(5) 0.41861(3) 0.03843(18) Uani 1 1 d . . . . .
C66 C 0.63105(17) 0.95821(16) 0.11575(12) 0.0338(7) Uani 1 1 d . . . . .
H66A H 0.6861 0.9425 0.1060 0.041 Uiso 1 1 calc R U . . .
H66B H 0.6029 0.9142 0.1302 0.041 Uiso 1 1 calc R U . . .
Cl3 Cl 0.63779(5) 1.02726(4) 0.16454(3) 0.04270(19) Uani 1 1 d . . . . .
Cl4 Cl 0.57990(5) 0.98802(5) 0.05943(3) 0.04343(19) Uani 1 1 d . . . . .
C67 C 0.62088(17) 0.58842(18) 0.45383(11) 0.0350(7) Uani 1 1 d . . . . .
H67A H 0.5910 0.5534 0.4310 0.042 Uiso 1 1 calc R U . . .
H67B H 0.6228 0.6373 0.4360 0.042 Uiso 1 1 calc R U . . .
Cl5 Cl 0.56913(4) 0.59820(6) 0.51317(3) 0.0519(2) Uani 1 1 d . . . . .
Cl6 Cl 0.71957(5) 0.55534(6) 0.46293(3) 0.0553(3) Uani 1 1 d . . . . .
C68 C 0.11888(18) 0.84775(18) 0.44825(13) 0.0404(8) Uani 1 1 d . . . . .
H68A H 0.1032 0.7957 0.4561 0.049 Uiso 1 1 calc R U . . .
H68B H 0.0961 0.8609 0.4136 0.049 Uiso 1 1 calc R U . . .
Cl7 Cl 0.22461(5) 0.85392(6) 0.44583(4) 0.0588(3) Uani 1 1 d . . . . .
Cl8 Cl 0.07805(6) 0.90762(6) 0.49603(4) 0.0658(3) Uani 1 1 d . . . . .

loop_
_atom_site_aniso_label
_atom_site_aniso_U_11
_atom_site_aniso_U_22
_atom_site_aniso_U_33
_atom_site_aniso_U_23
_atom_site_aniso_U_13
_atom_site_aniso_U_12
Zn1 0.00760(11) 0.01508(14) 0.01638(13) 0.00125(10) -0.00016(9) 0.00041(10)
Na1 0.0107(4) 0.0196(5) 0.0194(5) 0.0042(4) 0.0016(3) 0.0014(4)
Na2 0.0107(4) 0.0207(5) 0.0196(5) -0.0047(4) 0.0011(3) 0.0001(4)
Zn2 0.00784(11) 0.01409(13) 0.01395(13) -0.00059(10) 0.00069(9) -0.00049(10)
Na3 0.0107(4) 0.0195(5) 0.0161(4) 0.0025(4) 0.0015(3) 0.0001(4)
Na4 0.0105(4) 0.0196(5) 0.0202(5) -0.0054(4) 0.0021(3) -0.0016(4)
O1 0.0096(7) 0.0214(9) 0.0156(8) 0.0032(6) 0.0015(6) 0.0006(7)
C1 0.0133(10) 0.0132(11) 0.0167(11) -0.0017(9) 0.0019(8) -0.0009(9)
C2 0.0134(10) 0.0185(12) 0.0180(11) -0.0009(9) -0.0011(9) -0.0010(9)
C3 0.0102(10) 0.0231(13) 0.0238(12) -0.0040(10) 0.0017(9) -0.0017(10)
C4 0.0175(11) 0.0240(13) 0.0188(12) 0.0000(10) 0.0047(9) -0.0053(10)
C5 0.0188(11) 0.0192(12) 0.0165(11) -0.0013(9) -0.0004(9) -0.0017(10)
C6 0.0135(10) 0.0136(11) 0.0167(11) -0.0018(9) 0.0013(8) -0.0002(9)
C7 0.0173(11) 0.0191(12) 0.0143(11) -0.0018(9) 0.0009(9) 0.0025(10)
O2 0.0129(8) 0.0331(10) 0.0188(8) 0.0054(7) -0.0001(6) 0.0007(7)
O3 0.0145(8) 0.0358(11) 0.0242(9) 0.0125(8) 0.0002(7) 0.0055(8)
C8 0.0196(13) 0.0509(19) 0.0324(15) 0.0178(14) -0.0044(11) 0.0092(13)
O4 0.0093(7) 0.0169(8) 0.0177(8) 0.0034(6) -0.0005(6) -0.0014(6)
C9 0.0122(10) 0.0113(11) 0.0157(11) -0.0029(8) 0.0009(8) 0.0002(9)
C10 0.0124(10) 0.0151(12) 0.0215(12) -0.0002(9) -0.0008(9) 0.0017(9)
C11 0.0188(11) 0.0181(12) 0.0211(12) 0.0023(10) -0.0040(9) 0.0025(10)
C12 0.0232(12) 0.0181(13) 0.0206(12) 0.0057(10) 0.0011(10) -0.0018(10)
C13 0.0162(11) 0.0169(12) 0.0219(12) 0.0019(9) 0.0032(9) -0.0029(10)
C14 0.0129(10) 0.0123(11) 0.0166(11) -0.0002(9) 0.0014(8) -0.0007(9)
C15 0.0096(10) 0.0143(11) 0.0178(11) -0.0039(9) 0.0034(8) 0.0006(9)
O5 0.0115(7) 0.0134(8) 0.0195(8) 0.0012(6) 0.0015(6) 0.0010(6)
O6 0.0105(7) 0.0154(8) 0.0284(9) 0.0035(7) -0.0038(6) -0.0026(7)
C16 0.0135(11) 0.0195(13) 0.0301(13) -0.0009(10) -0.0063(10) -0.0007(10)
O7 0.0105(7) 0.0139(8) 0.0205(8) -0.0019(6) -0.0017(6) 0.0020(6)
C17 0.0129(10) 0.0098(11) 0.0174(11) 0.0032(9) -0.0014(8) -0.0008(9)
C18 0.0112(10) 0.0168(12) 0.0274(13) 0.0006(10) -0.0026(9) 0.0012(9)
C19 0.0155(11) 0.0172(13) 0.0303(13) -0.0008(10) -0.0064(10) -0.0038(10)
C20 0.0212(12) 0.0134(12) 0.0230(12) -0.0009(9) -0.0026(9) -0.0017(10)
C21 0.0156(11) 0.0133(12) 0.0213(12) 0.0022(9) 0.0010(9) 0.0004(9)
C22 0.0121(10) 0.0117(11) 0.0174(11) 0.0028(9) 0.0001(8) -0.0002(9)
C23 0.0124(10) 0.0150(12) 0.0171(11) 0.0033(9) 0.0029(8) 0.0003(9)
O8 0.0117(7) 0.0136(8) 0.0229(8) -0.0036(7) 0.0018(6) -0.0017(6)
O9 0.0090(7) 0.0176(9) 0.0304(9) -0.0069(7) -0.0014(6) 0.0001(7)
C24 0.0080(10) 0.0215(13) 0.0334(14) -0.0038(11) -0.0017(9) 0.0008(10)
O10 0.0103(7) 0.0199(9) 0.0173(8) -0.0034(7) 0.0003(6) 0.0000(7)
C25 0.0148(10) 0.0131(11) 0.0174(11) 0.0040(9) 0.0030(8) 0.0002(9)
C26 0.0133(11) 0.0158(12) 0.0246(12) 0.0035(9) 0.0007(9) -0.0007(9)
C27 0.0139(11) 0.0180(12) 0.0276(13) 0.0074(10) 0.0060(9) 0.0043(10)
C28 0.0228(12) 0.0217(13) 0.0201(12) 0.0038(10) 0.0080(9) 0.0074(11)
C29 0.0219(12) 0.0200(13) 0.0154(11) 0.0039(9) 0.0021(9) 0.0037(10)
C30 0.0136(10) 0.0155(12) 0.0175(11) 0.0047(9) 0.0027(9) 0.0032(9)
C31 0.0167(11) 0.0207(13) 0.0135(11) 0.0027(9) 0.0014(9) 0.0005(10)
O11 0.0168(8) 0.0294(10) 0.0219(9) -0.0066(7) -0.0021(7) 0.0065(7)
O12 0.0157(8) 0.0341(10) 0.0207(9) -0.0085(8) -0.0022(7) 0.0052(8)
C32 0.0151(12) 0.0459(18) 0.0254(13) -0.0086(12) -0.0056(10) 0.0061(12)
O13 0.0112(7) 0.0152(8) 0.0187(8) 0.0035(6) -0.0006(6) -0.0013(6)
C33 0.0142(10) 0.0100(11) 0.0152(11) -0.0031(8) 0.0000(8) 0.0015(9)
C34 0.0120(10) 0.0181(12) 0.0242(12) 0.0010(10) -0.0008(9) -0.0016(9)
C35 0.0161(11) 0.0193(13) 0.0270(13) 0.0022(10) -0.0035(9) 0.0037(10)
C36 0.0213(12) 0.0185(13) 0.0228(12) 0.0053(10) -0.0016(9) 0.0010(10)
C37 0.0145(11) 0.0159(12) 0.0234(12) 0.0004(9) 0.0018(9) -0.0024(9)
C38 0.0123(10) 0.0115(11) 0.0182(11) -0.0015(9) 0.0013(8) 0.0001(9)
C39 0.0125(10) 0.0144(11) 0.0145(11) -0.0031(9) 0.0028(8) -0.0011(9)
O14 0.0119(7) 0.0157(8) 0.0219(8) 0.0030(7) 0.0028(6) 0.0020(7)
O15 0.0092(7) 0.0172(9) 0.0302(9) 0.0060(7) -0.0010(6) -0.0009(7)
C40 0.0098(10) 0.0184(13) 0.0307(13) 0.0024(10) -0.0020(9) -0.0005(9)
O16 0.0123(7) 0.0192(8) 0.0152(8) 0.0022(6) 0.0014(6) 0.0004(7)
C41 0.0143(10) 0.0105(11) 0.0183(11) -0.0017(9) 0.0029(8) -0.0005(9)
C42 0.0147(11) 0.0145(12) 0.0217(12) 0.0005(9) -0.0001(9) 0.0002(9)
C43 0.0137(11) 0.0178(12) 0.0279(13) -0.0001(10) 0.0044(9) -0.0015(10)
C44 0.0229(12) 0.0236(13) 0.0207(12) 0.0022(10) 0.0078(10) -0.0006(11)
C45 0.0213(12) 0.0240(13) 0.0167(12) 0.0005(10) 0.0012(9) -0.0005(10)
C46 0.0169(11) 0.0124(11) 0.0168(11) -0.0006(9) 0.0009(9) -0.0004(9)
C47 0.0188(11) 0.0174(12) 0.0138(11) -0.0026(9) -0.0005(9) 0.0016(10)
O17 0.0169(8) 0.0258(10) 0.0189(8) 0.0042(7) -0.0018(6) -0.0048(7)
O18 0.0175(8) 0.0285(10) 0.0209(9) 0.0065(7) -0.0045(7) -0.0020(7)
C48 0.0172(12) 0.0322(15) 0.0237(13) 0.0030(11) -0.0060(10) -0.0034(11)
O19 0.0117(7) 0.0192(9) 0.0137(8) -0.0040(6) 0.0024(6) -0.0012(6)
C49 0.0134(10) 0.0126(11) 0.0163(11) 0.0012(9) 0.0014(8) 0.0022(9)
C50 0.0131(10) 0.0178(12) 0.0193(11) -0.0031(9) -0.0008(9) 0.0003(9)
C51 0.0130(11) 0.0240(13) 0.0262(13) -0.0032(10) 0.0028(9) 0.0010(10)
C52 0.0201(12) 0.0284(14) 0.0212(12) -0.0071(10) 0.0076(10) 0.0012(11)
C53 0.0203(12) 0.0216(13) 0.0178(12) -0.0037(10) 0.0003(9) -0.0004(10)
C54 0.0130(10) 0.0150(12) 0.0174(11) -0.0001(9) 0.0000(8) 0.0004(9)
C55 0.0179(11) 0.0179(12) 0.0153(11) 0.0007(9) -0.0009(9) -0.0008(10)
O20 0.0124(8) 0.0326(10) 0.0200(9) -0.0062(7) 0.0001(6) -0.0001(7)
O21 0.0170(8) 0.0282(10) 0.0195(9) -0.0060(7) -0.0007(6) -0.0074(7)
C56 0.0219(12) 0.0348(16) 0.0238(13) -0.0040(11) -0.0020(10) -0.0124(12)
O22 0.0097(7) 0.0158(8) 0.0160(8) -0.0036(6) 0.0006(6) 0.0006(6)
C57 0.0126(10) 0.0106(11) 0.0166(11) 0.0010(8) 0.0010(8) 0.0001(9)
C58 0.0122(10) 0.0165(12) 0.0229(12) -0.0013(9) -0.0009(9) 0.0005(9)
C59 0.0197(12) 0.0228(13) 0.0206(12) -0.0049(10) -0.0035(9) -0.0039(10)
C60 0.0254(13) 0.0264(14) 0.0232(13) -0.0109(11) 0.0029(10) 0.0016(11)
C61 0.0159(11) 0.0207(13) 0.0238(12) -0.0024(10) 0.0027(9) 0.0033(10)
C62 0.0123(10) 0.0123(11) 0.0195(11) 0.0004(9) 0.0007(8) -0.0018(9)
C63 0.0111(10) 0.0153(12) 0.0166(11) 0.0027(9) 0.0044(8) -0.0002(9)
O23 0.0106(7) 0.0148(8) 0.0226(8) -0.0021(7) 0.0023(6) 0.0004(6)
O24 0.0112(7) 0.0160(9) 0.0270(9) -0.0040(7) -0.0035(6) 0.0023(7)
C64 0.0128(11) 0.0187(13) 0.0315(14) -0.0010(10) -0.0049(10) 0.0002(10)
C65 0.0310(14) 0.0236(14) 0.0293(14) -0.0030(11) -0.0041(11) 0.0032(12)
Cl1 0.0361(4) 0.0243(3) 0.0313(3) -0.0070(3) 0.0084(3) -0.0049(3)
Cl2 0.0265(3) 0.0470(5) 0.0417(4) 0.0199(3) -0.0053(3) -0.0046(3)
C66 0.0290(14) 0.0295(16) 0.0430(17) -0.0047(13) -0.0006(12) 0.0067(13)
Cl3 0.0530(5) 0.0285(4) 0.0468(4) -0.0085(3) 0.0147(4) -0.0052(3)
Cl4 0.0347(4) 0.0408(4) 0.0546(5) 0.0053(4) -0.0085(3) 0.0075(3)
C67 0.0369(16) 0.0402(18) 0.0279(15) 0.0006(13) -0.0015(12) 0.0108(14)
Cl5 0.0283(4) 0.0925(7) 0.0349(4) 0.0165(4) 0.0042(3) 0.0170(4)
Cl6 0.0308(4) 0.0990(8) 0.0360(4) -0.0107(4) 0.0010(3) 0.0152(4)
C68 0.0345(16) 0.0395(18) 0.0472(19) 0.0110(14) -0.0113(14) -0.0137(14)
Cl7 0.0355(4) 0.0703(6) 0.0706(6) 0.0220(5) -0.0118(4) -0.0109(4)
Cl8 0.0548(5) 0.0780(7) 0.0645(6) -0.0094(5) -0.0102(5) -0.0046(5)

loop_
_atom_type_symbol
_atom_type_description
_atom_type_scat_dispersion_real
_atom_type_scat_dispersion_imag
_atom_type_scat_source
C C 0.0033 0.0016 'International Tables Vol C Tables 4.2.6.8 and 6.1.1.4'
H H 0.0000 0.0000 'International Tables Vol C Tables 4.2.6.8 and 6.1.1.4'
O O 0.0106 0.0060 'International Tables Vol C Tables 4.2.6.8 and 6.1.1.4'
Na Na 0.0362 0.0249 'International Tables Vol C Tables 4.2.6.8 and 6.1.1.4'
Zn Zn 0.2839 1.4301 'International Tables Vol C Tables 4.2.6.8 and 6.1.1.4'
Cl Cl 0.1484 0.1585 'International Tables Vol C Tables 4.2.6.8 and 6.1.1.4'

loop_
_geom_angle_atom_site_label_1
_geom_angle_atom_site_label_2
_geom_angle_atom_site_label_3
_geom_angle
_geom_angle_site_symmetry_1
_geom_angle_site_symmetry_3
_geom_angle_publ_flag
O4 Zn1 O7 127.22(7) . . ?
O4 Zn1 O1 91.33(6) . . ?
O7 Zn1 O1 113.54(7) . . ?
O4 Zn1 O10 114.73(7) . . ?
O7 Zn1 O10 90.60(6) . . ?
O1 Zn1 O10 122.75(7) . . ?
O2 Na1 O4 147.65(7) . . ?
O2 Na1 O1 76.11(6) . . ?
O4 Na1 O1 74.35(6) . . ?
O2 Na1 O5 133.42(7) . . ?
O4 Na1 O5 74.56(6) . . ?
O1 Na1 O5 148.87(7) . . ?
O2 Na1 O14 85.28(7) . . ?
O4 Na1 O14 118.05(7) . . ?
O1 Na1 O14 112.11(7) . . ?
O5 Na1 O14 84.12(6) . . ?
O2 Na1 Cl1 98.83(6) . . ?
O4 Na1 Cl1 72.82(5) . . ?
O1 Na1 Cl1 98.17(5) . . ?
O5 Na1 Cl1 71.05(5) . . ?
O14 Na1 Cl1 149.47(5) . . ?
Zn1 Na1 Cl1 88.52(3) . . ?
O11 Na2 O7 139.34(7) . . ?
O11 Na2 O8 134.12(7) . . ?
O7 Na2 O8 76.99(6) . . ?
O11 Na2 O10 76.98(6) . . ?
O7 Na2 O10 75.57(6) . . ?
O8 Na2 O10 148.88(7) . . ?
O11 Na2 O23 97.34(7) . 1_455 ?
O7 Na2 O23 112.90(7) . 1_455 ?
O8 Na2 O23 85.50(6) . 1_455 ?
O10 Na2 O23 91.86(6) . 1_455 ?
O22 Zn2 O13 127.39(7) . . ?
O22 Zn2 O16 114.09(6) . . ?
O13 Zn2 O16 91.07(6) . . ?
O22 Zn2 O19 91.70(6) . . ?
O13 Zn2 O19 115.08(7) . . ?
O16 Zn2 O19 120.44(7) . . ?
O17 Na3 O13 141.06(7) . . ?
O17 Na3 O14 136.15(7) . . ?
O13 Na3 O14 75.92(6) . . ?
O17 Na3 O16 77.14(6) . . ?
O13 Na3 O16 75.33(6) . . ?
O14 Na3 O16 146.63(7) . . ?
O17 Na3 O5 94.59(7) . . ?
O13 Na3 O5 112.30(7) . . ?
O14 Na3 O5 85.53(6) . . ?
O16 Na3 O5 89.98(6) . . ?
O20 Na4 O22 147.63(7) . . ?
O20 Na4 O23 131.24(7) . . ?
O22 Na4 O23 75.31(6) . . ?
O20 Na4 O19 76.19(6) . . ?
O22 Na4 O19 74.88(6) . . ?
O23 Na4 O19 150.00(7) . . ?
O20 Na4 O8 84.94(7) . 1_655 ?
O22 Na4 O8 119.81(7) . 1_655 ?
O23 Na4 O8 84.94(6) . 1_655 ?
O19 Na4 O8 113.01(7) . 1_655 ?
C1 O1 Zn1 128.11(14) . . ?
C1 O1 Na1 134.67(14) . . ?
Zn1 O1 Na1 96.06(7) . . ?
O1 C1 C2 120.9(2) . . ?
O1 C1 C6 122.22(19) . . ?
C2 C1 C6 116.9(2) . . ?
C3 C2 C1 122.2(2) . . ?
C3 C2 H2 118.9 . . ?
C1 C2 H2 118.9 . . ?
C2 C3 C4 120.7(2) . . ?
C2 C3 H3 119.7 . . ?
C4 C3 H3 119.7 . . ?
C5 C4 C3 118.6(2) . . ?
C5 C4 H4 120.7 . . ?
C3 C4 H4 120.7 . . ?
C4 C5 C6 122.2(2) . . ?
C4 C5 H5 118.9 . . ?
C6 C5 H5 118.9 . . ?
C5 C6 C1 119.3(2) . . ?
C5 C6 C7 118.3(2) . . ?
C1 C6 C7 122.3(2) . . ?
O2 C7 O3 120.7(2) . . ?
O2 C7 C6 127.1(2) . . ?
O3 C7 C6 112.17(19) . . ?
C7 O2 Na1 135.49(15) . . ?
C7 O3 C8 116.00(19) . . ?
O3 C8 H8A 109.5 . . ?
O3 C8 H8B 109.5 . . ?
H8A C8 H8B 109.5 . . ?
O3 C8 H8C 109.5 . . ?
H8A C8 H8C 109.5 . . ?
H8B C8 H8C 109.5 . . ?
C9 O4 Zn1 125.42(13) . . ?
C9 O4 Na1 137.14(13) . . ?
Zn1 O4 Na1 97.21(7) . . ?
O4 C9 C10 121.17(19) . . ?
O4 C9 C14 121.88(19) . . ?
C10 C9 C14 116.9(2) . . ?
C11 C10 C9 121.7(2) . . ?
C11 C10 H10 119.1 . . ?
C9 C10 H10 119.1 . . ?
C10 C11 C12 120.8(2) . . ?
C10 C11 H11 119.6 . . ?
C12 C11 H11 119.6 . . ?
C13 C12 C11 119.1(2) . . ?
C13 C12 H12 120.5 . . ?
C11 C12 H12 120.5 . . ?
C12 C13 C14 121.3(2) . . ?
C12 C13 H13 119.3 . . ?
C14 C13 H13 119.3 . . ?
C13 C14 C9 120.2(2) . . ?
C13 C14 C15 119.4(2) . . ?
C9 C14 C15 120.5(2) . . ?
O5 C15 O6 122.0(2) . . ?
O5 C15 C14 126.1(2) . . ?
O6 C15 C14 111.94(19) . . ?
C15 O5 Na1 129.35(14) . . ?
C15 O5 Na3 122.65(14) . . ?
Na1 O5 Na3 93.86(6) . . ?
C15 O6 C16 116.11(18) . . ?
O6 C16 H16A 109.5 . . ?
O6 C16 H16B 109.5 . . ?
H16A C16 H16B 109.5 . . ?
O6 C16 H16C 109.5 . . ?
H16A C16 H16C 109.5 . . ?
H16B C16 H16C 109.5 . . ?
C17 O7 Zn1 125.99(13) . . ?
C17 O7 Na2 135.67(13) . . ?
Zn1 O7 Na2 97.13(7) . . ?
O7 C17 C18 120.1(2) . . ?
O7 C17 C22 122.72(19) . . ?
C18 C17 C22 117.2(2) . . ?
C19 C18 C17 122.0(2) . . ?
C19 C18 H18 119.0 . . ?
C17 C18 H18 119.0 . . ?
C18 C19 C20 120.6(2) . . ?
C18 C19 H19 119.7 . . ?
C20 C19 H19 119.7 . . ?
C21 C20 C19 118.7(2) . . ?
C21 C20 H20 120.7 . . ?
C19 C20 H20 120.7 . . ?
C20 C21 C22 121.9(2) . . ?
C20 C21 H21 119.0 . . ?
C22 C21 H21 119.0 . . ?
C21 C22 C17 119.5(2) . . ?
C21 C22 C23 118.55(19) . . ?
C17 C22 C23 121.9(2) . . ?
O8 C23 O9 121.7(2) . . ?
O8 C23 C22 126.7(2) . . ?
O9 C23 C22 111.56(19) . . ?
C23 O8 Na2 130.47(14) . . ?
C23 O8 Na4 127.20(14) . 1_455 ?
Na2 O8 Na4 94.36(7) . 1_455 ?
C23 O9 C24 116.77(18) . . ?
O9 C24 H24A 109.5 . . ?
O9 C24 H24B 109.5 . . ?
H24A C24 H24B 109.5 . . ?
O9 C24 H24C 109.5 . . ?
H24A C24 H24C 109.5 . . ?
H24B C24 H24C 109.5 . . ?
C25 O10 Zn1 128.64(14) . . ?
C25 O10 Na2 133.98(14) . . ?
Zn1 O10 Na2 94.67(7) . . ?
O10 C25 C26 120.6(2) . . ?
O10 C25 C30 122.56(19) . . ?
C26 C25 C30 116.9(2) . . ?
C27 C26 C25 121.8(2) . . ?
C27 C26 H26 119.1 . . ?
C25 C26 H26 119.1 . . ?
C26 C27 C28 120.8(2) . . ?
C26 C27 H27 119.6 . . ?
C28 C27 H27 119.6 . . ?
C29 C28 C27 118.8(2) . . ?
C29 C28 H28 120.6 . . ?
C27 C28 H28 120.6 . . ?
C28 C29 C30 121.8(2) . . ?
C28 C29 H29 119.1 . . ?
C30 C29 H29 119.1 . . ?
C29 C30 C25 119.8(2) . . ?
C29 C30 C31 118.5(2) . . ?
C25 C30 C31 121.7(2) . . ?
O11 C31 O12 121.2(2) . . ?
O11 C31 C30 126.4(2) . . ?
O12 C31 C30 112.4(2) . . ?
C31 O11 Na2 133.13(16) . . ?
C31 O12 C32 115.25(19) . . ?
O12 C32 H32A 109.5 . . ?
O12 C32 H32B 109.5 . . ?
H32A C32 H32B 109.5 . . ?
O12 C32 H32C 109.5 . . ?
H32A C32 H32C 109.5 . . ?
H32B C32 H32C 109.5 . . ?
C33 O13 Zn2 127.02(14) . . ?
C33 O13 Na3 135.71(13) . . ?
Zn2 O13 Na3 96.73(7) . . ?
O13 C33 C34 120.2(2) . . ?
O13 C33 C38 122.35(19) . . ?
C34 C33 C38 117.4(2) . . ?
C35 C34 C33 121.7(2) . . ?
C35 C34 H34 119.1 . . ?
C33 C34 H34 119.1 . . ?
C34 C35 C36 120.7(2) . . ?
C34 C35 H35 119.7 . . ?
C36 C35 H35 119.7 . . ?
C37 C36 C35 118.8(2) . . ?
C37 C36 H36 120.6 . . ?
C35 C36 H36 120.6 . . ?
C36 C37 C38 121.8(2) . . ?
C36 C37 H37 119.1 . . ?
C38 C37 H37 119.1 . . ?
C37 C38 C33 119.5(2) . . ?
C37 C38 C39 118.75(19) . . ?
C33 C38 C39 121.7(2) . . ?
O14 C39 O15 121.6(2) . . ?
O14 C39 C38 126.6(2) . . ?
O15 C39 C38 111.77(19) . . ?
C39 O14 Na3 130.39(14) . . ?
C39 O14 Na1 129.34(14) . . ?
Na3 O14 Na1 94.45(7) . . ?
C39 O15 C40 116.96(18) . . ?
O15 C40 H40A 109.5 . . ?
O15 C40 H40B 109.5 . . ?
H40A C40 H40B 109.5 . . ?
O15 C40 H40C 109.5 . . ?
H40A C40 H40C 109.5 . . ?
H40B C40 H40C 109.5 . . ?
C41 O16 Zn2 126.44(14) . . ?
C41 O16 Na3 134.56(14) . . ?
Zn2 O16 Na3 95.56(7) . . ?
O16 C41 C46 122.6(2) . . ?
O16 C41 C42 120.3(2) . . ?
C46 C41 C42 117.0(2) . . ?
C43 C42 C41 121.8(2) . . ?
C43 C42 H42 119.1 . . ?
C41 C42 H42 119.1 . . ?
C42 C43 C44 120.6(2) . . ?
C42 C43 H43 119.7 . . ?
C44 C43 H43 119.7 . . ?
C45 C44 C43 118.7(2) . . ?
C45 C44 H44 120.6 . . ?
C43 C44 H44 120.6 . . ?
C44 C45 C46 122.1(2) . . ?
C44 C45 H45 118.9 . . ?
C46 C45 H45 118.9 . . ?
C45 C46 C41 119.6(2) . . ?
C45 C46 C47 118.5(2) . . ?
C41 C46 C47 121.9(2) . . ?
O17 C47 O18 120.9(2) . . ?
O17 C47 C46 126.8(2) . . ?
O18 C47 C46 112.3(2) . . ?
C47 O17 Na3 133.10(15) . . ?
C47 O18 C48 115.48(19) . . ?
O18 C48 H48A 109.5 . . ?
O18 C48 H48B 109.5 . . ?
H48A C48 H48B 109.5 . . ?
O18 C48 H48C 109.5 . . ?
H48A C48 H48C 109.5 . . ?
H48B C48 H48C 109.5 . . ?
C49 O19 Zn2 127.09(14) . . ?
C49 O19 Na4 134.36(14) . . ?
Zn2 O19 Na4 95.60(6) . . ?
O19 C49 C50 120.9(2) . . ?
O19 C49 C54 122.33(19) . . ?
C50 C49 C54 116.8(2) . . ?
C51 C50 C49 122.3(2) . . ?
C51 C50 H50 118.9 . . ?
C49 C50 H50 118.9 . . ?
C50 C51 C52 120.4(2) . . ?
C50 C51 H51 119.8 . . ?
C52 C51 H51 119.8 . . ?
C53 C52 C51 119.1(2) . . ?
C53 C52 H52 120.4 . . ?
C51 C52 H52 120.4 . . ?
C52 C53 C54 121.7(2) . . ?
C52 C53 H53 119.1 . . ?
C54 C53 H53 119.1 . . ?
C53 C54 C49 119.7(2) . . ?
C53 C54 C55 118.5(2) . . ?
C49 C54 C55 121.8(2) . . ?
O20 C55 O21 121.0(2) . . ?
O20 C55 C54 126.9(2) . . ?
O21 C55 C54 112.10(19) . . ?
C55 O20 Na4 135.72(16) . . ?
C55 O21 C56 115.36(18) . . ?
O21 C56 H56A 109.5 . . ?
O21 C56 H56B 109.5 . . ?
H56A C56 H56B 109.5 . . ?
O21 C56 H56C 109.5 . . ?
H56A C56 H56C 109.5 . . ?
H56B C56 H56C 109.5 . . ?
C57 O22 Zn2 126.14(13) . . ?
C57 O22 Na4 135.73(13) . . ?
Zn2 O22 Na4 96.58(7) . . ?
O22 C57 C58 121.32(19) . . ?
O22 C57 C62 121.68(19) . . ?
C58 C57 C62 117.0(2) . . ?
C59 C58 C57 121.7(2) . . ?
C59 C58 H58 119.1 . . ?
C57 C58 H58 119.1 . . ?
C58 C59 C60 120.8(2) . . ?
C58 C59 H59 119.6 . . ?
C60 C59 H59 119.6 . . ?
C61 C60 C59 118.9(2) . . ?
C61 C60 H60 120.5 . . ?
C59 C60 H60 120.5 . . ?
C60 C61 C62 121.3(2) . . ?
C60 C61 H61 119.3 . . ?
C62 C61 H61 119.3 . . ?
C61 C62 C57 120.2(2) . . ?
C61 C62 C63 119.2(2) . . ?
C57 C62 C63 120.7(2) . . ?
O23 C63 O24 121.7(2) . . ?
O23 C63 C62 125.7(2) . . ?
O24 C63 C62 112.59(19) . . ?
C63 O23 Na4 129.96(14) . . ?
C63 O23 Na2 120.61(14) . 1_655 ?
Na4 O23 Na2 93.58(6) . 1_655 ?
C63 O24 C64 116.09(18) . . ?
O24 C64 H64A 109.5 . . ?
O24 C64 H64B 109.5 . . ?
H64A C64 H64B 109.5 . . ?
O24 C64 H64C 109.5 . . ?
H64A C64 H64C 109.5 . . ?
H64B C64 H64C 109.5 . . ?
Cl2 C65 Cl1 112.12(15) . . ?
Cl2 C65 H65A 109.2 . . ?
Cl1 C65 H65A 109.2 . . ?
Cl2 C65 H65B 109.2 . . ?
Cl1 C65 H65B 109.2 . . ?
H65A C65 H65B 107.9 . . ?
C65 Cl1 Na1 142.88(10) . . ?
Cl4 C66 Cl3 113.42(16) . . ?
Cl4 C66 H66A 108.9 . . ?
Cl3 C66 H66A 108.9 . . ?
Cl4 C66 H66B 108.9 . . ?
Cl3 C66 H66B 108.9 . . ?
H66A C66 H66B 107.7 . . ?
Cl6 C67 Cl5 112.25(16) . . ?
Cl6 C67 H67A 109.2 . . ?
Cl5 C67 H67A 109.2 . . ?
Cl6 C67 H67B 109.2 . . ?
Cl5 C67 H67B 109.2 . . ?
H67A C67 H67B 107.9 . . ?
Cl7 C68 Cl8 111.87(17) . . ?
Cl7 C68 H68A 109.2 . . ?
Cl8 C68 H68A 109.2 . . ?
Cl7 C68 H68B 109.2 . . ?
Cl8 C68 H68B 109.2 . . ?
H68A C68 H68B 107.9 . . ?

loop_
_geom_bond_atom_site_label_1
_geom_bond_atom_site_label_2
_geom_bond_distance
_geom_bond_site_symmetry_2
_geom_bond_publ_flag
Zn1 O4 1.9434(15) . ?
Zn1 O7 1.9524(15) . ?
Zn1 O1 1.9579(16) . ?
Zn1 O10 1.9656(16) . ?
Na1 O2 2.2491(19) . ?
Na1 O4 2.2974(18) . ?
Na1 O1 2.3202(17) . ?
Na1 O5 2.3231(18) . ?
Na1 O14 2.4327(18) . ?
Na1 Cl1 3.2095(12) . ?
Na1 Na3 3.4600(14) . ?
Na2 O11 2.2177(19) . ?
Na2 O7 2.2398(18) . ?
Na2 O8 2.2774(18) . ?
Na2 O10 2.3052(17) . ?
Na2 O23 2.4425(19) 1_455 ?
Zn2 O22 1.9443(15) . ?
Zn2 O13 1.9447(15) . ?
Zn2 O16 1.9570(16) . ?
Zn2 O19 1.9575(16) . ?
Na3 O17 2.2359(18) . ?
Na3 O13 2.2657(18) . ?
Na3 O14 2.2788(18) . ?
Na3 O16 2.2910(17) . ?
Na3 O5 2.4127(18) . ?
Na4 O20 2.2415(19) . ?
Na4 O22 2.2933(17) . ?
Na4 O23 2.3060(17) . ?
Na4 O19 2.3120(17) . ?
Na4 O8 2.4401(18) 1_655 ?
O1 C1 1.326(3) . ?
C1 C2 1.413(3) . ?
C1 C6 1.424(3) . ?
C2 C3 1.377(3) . ?
C2 H2 0.9500 . ?
C3 C4 1.395(3) . ?
C3 H3 0.9500 . ?
C4 C5 1.375(3) . ?
C4 H4 0.9500 . ?
C5 C6 1.410(3) . ?
C5 H5 0.9500 . ?
C6 C7 1.477(3) . ?
C7 O2 1.218(3) . ?
C7 O3 1.344(3) . ?
O3 C8 1.445(3) . ?
C8 H8A 0.9800 . ?
C8 H8B 0.9800 . ?
C8 H8C 0.9800 . ?
O4 C9 1.323(3) . ?
C9 C10 1.412(3) . ?
C9 C14 1.422(3) . ?
C10 C11 1.381(3) . ?
C10 H10 0.9500 . ?
C11 C12 1.393(3) . ?
C11 H11 0.9500 . ?
C12 C13 1.376(3) . ?
C12 H12 0.9500 . ?
C13 C14 1.406(3) . ?
C13 H13 0.9500 . ?
C14 C15 1.482(3) . ?
C15 O5 1.223(3) . ?
C15 O6 1.338(3) . ?
O6 C16 1.449(3) . ?
C16 H16A 0.9800 . ?
C16 H16B 0.9800 . ?
C16 H16C 0.9800 . ?
O7 C17 1.316(3) . ?
C17 C18 1.413(3) . ?
C17 C22 1.422(3) . ?
C18 C19 1.376(3) . ?
C18 H18 0.9500 . ?
C19 C20 1.399(3) . ?
C19 H19 0.9500 . ?
C20 C21 1.378(3) . ?
C20 H20 0.9500 . ?
C21 C22 1.408(3) . ?
C21 H21 0.9500 . ?
C22 C23 1.485(3) . ?
C23 O8 1.223(3) . ?
C23 O9 1.332(3) . ?
O8 Na4 2.4402(18) 1_455 ?
O9 C24 1.449(3) . ?
C24 H24A 0.9800 . ?
C24 H24B 0.9800 . ?
C24 H24C 0.9800 . ?
O10 C25 1.320(3) . ?
C25 C26 1.418(3) . ?
C25 C30 1.425(3) . ?
C26 C27 1.384(3) . ?
C26 H26 0.9500 . ?
C27 C28 1.390(3) . ?
C27 H27 0.9500 . ?
C28 C29 1.382(3) . ?
C28 H28 0.9500 . ?
C29 C30 1.405(3) . ?
C29 H29 0.9500 . ?
C30 C31 1.487(3) . ?
C31 O11 1.217(3) . ?
C31 O12 1.337(3) . ?
O12 C32 1.452(3) . ?
C32 H32A 0.9800 . ?
C32 H32B 0.9800 . ?
C32 H32C 0.9800 . ?
O13 C33 1.315(3) . ?
C33 C34 1.415(3) . ?
C33 C38 1.425(3) . ?
C34 C35 1.379(3) . ?
C34 H34 0.9500 . ?
C35 C36 1.400(3) . ?
C35 H35 0.9500 . ?
C36 C37 1.383(3) . ?
C36 H36 0.9500 . ?
C37 C38 1.405(3) . ?
C37 H37 0.9500 . ?
C38 C39 1.483(3) . ?
C39 O14 1.225(3) . ?
C39 O15 1.333(3) . ?
O15 C40 1.446(3) . ?
C40 H40A 0.9800 . ?
C40 H40B 0.9800 . ?
C40 H40C 0.9800 . ?
O16 C41 1.321(3) . ?
C41 C46 1.418(3) . ?
C41 C42 1.420(3) . ?
C42 C43 1.381(3) . ?
C42 H42 0.9500 . ?
C43 C44 1.393(3) . ?
C43 H43 0.9500 . ?
C44 C45 1.375(3) . ?
C44 H44 0.9500 . ?
C45 C46 1.408(3) . ?
C45 H45 0.9500 . ?
C46 C47 1.481(3) . ?
C47 O17 1.220(3) . ?
C47 O18 1.342(3) . ?
O18 C48 1.451(3) . ?
C48 H48A 0.9800 . ?
C48 H48B 0.9800 . ?
C48 H48C 0.9800 . ?
O19 C49 1.322(3) . ?
C49 C50 1.418(3) . ?
C49 C54 1.425(3) . ?
C50 C51 1.376(3) . ?
C50 H50 0.9500 . ?
C51 C52 1.395(3) . ?
C51 H51 0.9500 . ?
C52 C53 1.378(3) . ?
C52 H52 0.9500 . ?
C53 C54 1.407(3) . ?
C53 H53 0.9500 . ?
C54 C55 1.479(3) . ?
C55 O20 1.214(3) . ?
C55 O21 1.344(3) . ?
O21 C56 1.444(3) . ?
C56 H56A 0.9800 . ?
C56 H56B 0.9800 . ?
C56 H56C 0.9800 . ?
O22 C57 1.317(3) . ?
C57 C58 1.414(3) . ?
C57 C62 1.419(3) . ?
C58 C59 1.381(3) . ?
C58 H58 0.9500 . ?
C59 C60 1.396(3) . ?
C59 H59 0.9500 . ?
C60 C61 1.379(3) . ?
C60 H60 0.9500 . ?
C61 C62 1.410(3) . ?
C61 H61 0.9500 . ?
C62 C63 1.480(3) . ?
C63 O23 1.225(3) . ?
C63 O24 1.333(3) . ?
O23 Na2 2.4426(19) 1_655 ?
O24 C64 1.450(3) . ?
C64 H64A 0.9800 . ?
C64 H64B 0.9800 . ?
C64 H64C 0.9800 . ?
C65 Cl2 1.750(3) . ?
C65 Cl1 1.770(3) . ?
C65 H65A 0.9900 . ?
C65 H65B 0.9900 . ?
C66 Cl4 1.753(3) . ?
C66 Cl3 1.763(3) . ?
C66 H66A 0.9900 . ?
C66 H66B 0.9900 . ?
C67 Cl6 1.757(3) . ?
C67 Cl5 1.758(3) . ?
C67 H67A 0.9900 . ?
C67 H67B 0.9900 . ?
C68 Cl7 1.760(3) . ?
C68 Cl8 1.766(4) . ?
C68 H68A 0.9900 . ?
C68 H68B 0.9900 . ?

loop_
_geom_hbond_atom_site_label_D
_geom_hbond_atom_site_label_H
_geom_hbond_atom_site_label_A
_geom_hbond_distance_DH
_geom_hbond_distance_HA
_geom_hbond_distance_DA
_geom_hbond_angle_DHA
_geom_hbond_site_symmetry_A
C16 H16C O16 0.98 2.44 3.350(3) 153.5 .
